data_7706835
loop_
_publ_author_name
'Zhong, Yu-Jie'
'Liao, Jian-Hong'
'Chiu, Tzu-Hao'
'Wu, Ying-Yann'
'Kahlal, Samia'
'McGlinchey, Michael J.'
'Saillard, Jean-Yves'
'Liu, C. W.'

_publ_section_title
;
 Intercluster exchanges leading to hydride-centered bimetallic clusters: a
 multi-NMR, X-ray crystallographic, and DFT study.
;
_journal_issue 13
_journal_name_full 'Dalton transactions (Cambridge, England : 2003)'
_journal_page_first 4727
_journal_page_last 4734
_journal_paper_doi 10.1039/d1dt00072a
_journal_volume 50
_journal_year 2021
_chemical_formula_sum 'C36 H85 Cu7 O12 P6 S12'
_chemical_formula_weight 1725.35
_space_group_crystal_system trigonal
_space_group_IT_number 148
_space_group_name_Hall '-R 3'
_space_group_name_H-M_alt 'R -3 :H'
_atom_sites_solution_hydrogens mixed
_audit_creation_method SHELXL-2018/3
_audit_update_record
;
2020-12-18 deposited with the CCDC.	2021-03-11 downloaded from the CCDC.
;
_cell_angle_alpha 90
_cell_angle_beta 90
_cell_angle_gamma 120
_cell_formula_units_Z 12
_cell_length_a 42.5764(12)
_cell_length_b 42.5764(12)
_cell_length_c 13.1174(5)
_cell_measurement_reflns_used 9874
_cell_measurement_temperature 100(2)
_cell_measurement_theta_max 26.34
_cell_measurement_theta_min 2.53
_cell_volume 20592.8(11)
_computing_cell_refinement 'Bruker SAINT'
_computing_data_collection 'Bruker APEX2'
_computing_data_reduction 'Bruker SAINT'
_computing_molecular_graphics 'Bruker SHELXTL'
_computing_publication_material 'Bruker SHELXTL'
_computing_structure_refinement 'SHELXL-2018/3 (Sheldrick, 2018)'
_computing_structure_solution 'SHELXT 2014/4 (Sheldrick, 2014)'
_diffrn_ambient_temperature 100(2)
_diffrn_measured_fraction_theta_full 1.000
_diffrn_measured_fraction_theta_max 1.000
_diffrn_measurement_device_type 'Bruker APEX-II CCD'
_diffrn_measurement_method '\f and \w scans'
_diffrn_radiation_type MoK\a
_diffrn_radiation_wavelength 0.71073
_diffrn_reflns_av_R_equivalents 0.0388
_diffrn_reflns_av_unetI/netI 0.0262
_diffrn_reflns_Laue_measured_fraction_full 1.000
_diffrn_reflns_Laue_measured_fraction_max 1.000
_diffrn_reflns_limit_h_max 50
_diffrn_reflns_limit_h_min -50
_diffrn_reflns_limit_k_max 50
_diffrn_reflns_limit_k_min -50
_diffrn_reflns_limit_l_max 15
_diffrn_reflns_limit_l_min -15
_diffrn_reflns_number 45406
_diffrn_reflns_point_group_measured_fraction_full 1.000
_diffrn_reflns_point_group_measured_fraction_max 1.000
_diffrn_reflns_theta_full 24.999
_diffrn_reflns_theta_max 24.999
_diffrn_reflns_theta_min 0.956
_exptl_absorpt_coefficient_mu 2.678
_exptl_absorpt_correction_T_max 0.7454
_exptl_absorpt_correction_T_min 0.6790
_exptl_absorpt_correction_type multi-scan
_exptl_absorpt_process_details SADABS
_exptl_crystal_colour colourless
_exptl_crystal_density_diffrn 1.670
_exptl_crystal_description plate
_exptl_crystal_F_000 10584
_exptl_crystal_size_max 0.100
_exptl_crystal_size_mid 0.050
_exptl_crystal_size_min 0.050
_refine_diff_density_max 1.772
_refine_diff_density_min -0.831
_refine_diff_density_rms 0.088
_refine_ls_extinction_method none
_refine_ls_goodness_of_fit_ref 1.022
_refine_ls_hydrogen_treatment mixed
_refine_ls_matrix_type full
_refine_ls_number_parameters 536
_refine_ls_number_reflns 8061
_refine_ls_number_restraints 187
_refine_ls_restrained_S_all 1.034
_refine_ls_R_factor_all 0.0474
_refine_ls_R_factor_gt 0.0379
_refine_ls_shift/su_max 0.002
_refine_ls_shift/su_mean 0.000
_refine_ls_structure_factor_coef Fsqd
_refine_ls_weighting_details 'w=1/[\s^2^(Fo^2^)+(0.0388P)^2^+184.2650P] where P=(Fo^2^+2Fc^2^)/3'
_refine_ls_weighting_scheme calc
_refine_ls_wR_factor_gt 0.0905
_refine_ls_wR_factor_ref 0.0971
_reflns_Friedel_coverage 0.000
_reflns_number_gt 6861
_reflns_number_total 8061
_reflns_threshold_expression 'I > 2\s(I)'
_cod_data_source_file d1dt00072a2.cif
_cod_data_source_block 2
_cod_depositor_comments 'Adding full bibliography for 7706835--7706837.cif.'
_cod_original_cell_volume 20592.8(14)
_cod_database_code 7706835
_shelx_shelxl_version_number 2018/3
_shelx_space_group_comment
; 
The symmetry employed for this shelxl refinement is uniquely defined 
by the following loop, which should always be used as a source of 
symmetry information in preference to the above space-group names. 
They are only intended as comments. 
;
_shelx_estimated_absorpt_t_min 0.776
_shelx_estimated_absorpt_t_max 0.878

loop_
_space_group_symop_operation_xyz
'x, y, z'
'-y, x-y, z'
'-x+y, -x, z'
'x+2/3, y+1/3, z+1/3'
'-y+2/3, x-y+1/3, z+1/3'
'-x+y+2/3, -x+1/3, z+1/3'
'x+1/3, y+2/3, z+2/3'
'-y+1/3, x-y+2/3, z+2/3'
'-x+y+1/3, -x+2/3, z+2/3'
'-x, -y, -z'
'y, -x+y, -z'
'x-y, x, -z'
'-x+2/3, -y+1/3, -z+1/3'
'y+2/3, -x+y+1/3, -z+1/3'
'x-y+2/3, x+1/3, -z+1/3'
'-x+1/3, -y+2/3, -z+2/3'
'y+1/3, -x+y+2/3, -z+2/3'
'x-y+1/3, x+2/3, -z+2/3'

loop_
_atom_site_label
_atom_site_type_symbol
_atom_site_fract_x
_atom_site_fract_y
_atom_site_fract_z
_atom_site_U_iso_or_equiv
_atom_site_adp_type
_atom_site_occupancy
_atom_site_site_symmetry_order
_atom_site_calc_flag
_atom_site_refinement_flags_posn
_atom_site_refinement_flags_adp
_atom_site_refinement_flags_occupancy
_atom_site_disorder_assembly
_atom_site_disorder_group
Cu1 Cu 1.03468(2) 0.55358(3) 0.36756(7) 0.01743(18) Uani 0.5 1 d . . P . .
Cu2 Cu 1.02800(2) 0.53701(3) 0.42004(8) 0.01986(19) Uani 0.5 1 d . . P . .
Cu3 Cu 1.04077(2) 0.53173(2) 0.54872(6) 0.01917(19) Uani 0.5 1 d . . P . .
Cu4 Cu 0.99656(2) 0.52021(2) 0.61591(8) 0.01993(19) Uani 0.5 1 d . . P . .
Cu5 Cu 0.98932(2) 0.52742(2) 0.66797(8) 0.01574(18) Uani 0.5 1 d . . P . .
Cu6 Cu 0.97042(3) 0.51967(3) 0.46592(7) 0.0210(2) Uani 0.5 1 d . . P . .
Cu7 Cu 0.96143(3) 0.53156(3) 0.45997(7) 0.0156(2) Uani 0.5 1 d . . P . .
Cu8 Cu 0.73375(5) 0.36163(4) 0.40533(15) 0.0448(4) Uani 0.3733 1 d . . P . .
Cu9 Cu 0.71171(3) 0.35233(3) 0.36663(13) 0.0504(4) Uani 0.4767 1 d . . P A .
Cu10 Cu 0.666667 0.333333 0.4871(2) 0.0391(9) Uani 0.57 3 d S T P A .
Cu11 Cu 0.666667 0.333333 0.5289(3) 0.0279(10) Uani 0.38 3 d S T P A .
S1 S 1.06612(2) 0.59396(2) 0.49399(7) 0.01885(18) Uani 1 1 d . . . . .
S2 S 0.98233(2) 0.56914(2) 0.59004(7) 0.01928(18) Uani 1 1 d . . . . .
S3 S 0.98652(2) 0.55089(2) 0.30688(6) 0.02156(19) Uani 1 1 d . . . . .
S4 S 0.95608(2) 0.46029(2) 0.26749(6) 0.01824(18) Uani 1 1 d . . . . .
S5 S 0.90850(2) 0.47869(2) 0.47541(6) 0.01771(18) Uani 1 1 d . . . . .
S6 S 0.94087(2) 0.47627(2) 0.71289(6) 0.01762(18) Uani 1 1 d . . . . .
P4 P 0.71580(3) 0.42502(3) 0.51711(11) 0.0319(3) Uani 0.9 1 d . . P A 1
S7 S 0.72322(3) 0.38246(3) 0.54239(13) 0.0411(3) Uani 0.9 1 d . . P A 1
S8 S 0.68976(3) 0.42411(3) 0.38971(12) 0.0356(3) Uani 0.9 1 d . . P A 1
P4B P 0.7542(3) 0.3584(3) 0.1220(10) 0.0319(3) Uani 0.1 1 d . . P A 2
S8B S 0.7575(3) 0.3933(3) 0.2274(11) 0.0356(3) Uani 0.1 1 d . . P A 2
S7B S 0.7044(3) 0.3172(3) 0.0899(13) 0.0411(3) Uani 0.1 1 d . . P A 2
P1 P 1.03038(2) 0.60878(2) 0.53736(7) 0.01644(18) Uani 1 1 d . . . . .
P2 P 0.96333(2) 0.50724(2) 0.21446(7) 0.01800(19) Uani 1 1 d . . . . .
P3 P 0.90179(2) 0.47672(2) 0.62612(7) 0.01690(18) Uani 1 1 d . . . . .
O1 O 1.02003(7) 0.62719(6) 0.44892(18) 0.0222(5) Uani 1 1 d . . . . .
O2 O 1.04822(6) 0.64061(6) 0.61765(18) 0.0200(5) Uani 1 1 d . . . . .
O3 O 0.98619(8) 0.51563(7) 0.11414(19) 0.0317(6) Uani 1 1 d . . . . .
O4 O 0.92631(8) 0.50371(8) 0.1793(3) 0.0600(11) Uani 1 1 d D . . . .
O5 O 0.89610(7) 0.50932(7) 0.65694(18) 0.0223(5) Uani 1 1 d . . . . .
O6 O 0.86389(6) 0.44270(6) 0.65529(18) 0.0219(5) Uani 1 1 d . . . . .
O7 O 0.75356(8) 0.46131(8) 0.5265(3) 0.0405(7) Uani 1 1 d . . . . .
C1 C 1.04497(13) 0.65019(14) 0.3694(4) 0.0567(14) Uani 1 1 d D . . . .
H1 H 1.053470 0.634532 0.336765 0.068 Uiso 1 1 calc R U . . .
C2 C 1.0785(2) 0.68151(17) 0.4085(6) 0.113(3) Uani 1 1 d D . . . .
H2A H 1.072593 0.698721 0.440647 0.169 Uiso 1 1 calc R U . . .
H2B H 1.095345 0.693458 0.351890 0.169 Uiso 1 1 calc R U . . .
H2C H 1.089706 0.673190 0.458779 0.169 Uiso 1 1 calc R U . . .
C3 C 1.0233(2) 0.6542(3) 0.2916(6) 0.119(3) Uani 1 1 d . . . . .
H3A H 1.000952 0.630960 0.281245 0.178 Uiso 1 1 calc R U . . .
H3B H 1.037002 0.661885 0.227743 0.178 Uiso 1 1 calc R U . . .
H3C H 1.017092 0.672512 0.313119 0.178 Uiso 1 1 calc R U . . .
C4 C 1.06058(11) 0.63595(10) 0.7183(3) 0.0273(8) Uani 1 1 d . . . . .
H4 H 1.059394 0.611917 0.721452 0.033 Uiso 1 1 calc R U . . .
C5 C 1.03550(12) 0.63735(12) 0.7973(3) 0.0397(10) Uani 1 1 d . . . . .
H5A H 1.036994 0.661064 0.794687 0.060 Uiso 1 1 calc R U . . .
H5B H 1.042689 0.633640 0.865211 0.060 Uiso 1 1 calc R U . . .
H5C H 1.010533 0.618247 0.783300 0.060 Uiso 1 1 calc R U . . .
C6 C 1.09917(12) 0.66584(14) 0.7303(4) 0.0481(12) Uani 1 1 d . . . . .
H6A H 1.114248 0.663343 0.678133 0.072 Uiso 1 1 calc R U . . .
H6B H 1.108003 0.664343 0.798120 0.072 Uiso 1 1 calc R U . . .
H6C H 1.100454 0.689349 0.722573 0.072 Uiso 1 1 calc R U . . .
C7 C 0.99823(13) 0.54921(11) 0.0557(3) 0.0342(9) Uani 1 1 d . . . . .
H7 H 0.992471 0.565922 0.094534 0.041 Uiso 1 1 calc R U . . .
C8 C 1.03857(14) 0.56622(12) 0.0442(4) 0.0503(12) Uani 1 1 d . . . . .
H8A H 1.049946 0.571726 0.111690 0.075 Uiso 1 1 calc R U . . .
H8B H 1.047933 0.588679 0.004667 0.075 Uiso 1 1 calc R U . . .
H8C H 1.044173 0.549373 0.008595 0.075 Uiso 1 1 calc R U . . .
C9 C 0.97843(12) 0.53950(12) -0.0442(3) 0.0338(9) Uani 1 1 d . . . . .
H9A H 0.984657 0.523671 -0.082819 0.051 Uiso 1 1 calc R U . . .
H9B H 0.985471 0.561658 -0.083315 0.051 Uiso 1 1 calc R U . . .
H9C H 0.952234 0.526847 -0.031654 0.051 Uiso 1 1 calc R U . . .
C10 C 0.88998(15) 0.47035(16) 0.1850(5) 0.0299(11) Uani 0.7 1 d D . P B 1
H10 H 0.889409 0.455015 0.243543 0.036 Uiso 0.7 1 calc R U P B 1
C11 C 0.86159(18) 0.4808(2) 0.1996(7) 0.0574(18) Uani 0.7 1 d D . P B 1
H11A H 0.864774 0.498936 0.148538 0.086 Uiso 0.7 1 calc R U P B 1
H11B H 0.863865 0.490964 0.268047 0.086 Uiso 0.7 1 calc R U P B 1
H11C H 0.837513 0.459293 0.191933 0.086 Uiso 0.7 1 calc R U P B 1
C12 C 0.88636(18) 0.45081(18) 0.0866(5) 0.0451(14) Uani 0.7 1 d D . P B 1
H12A H 0.862085 0.429402 0.082255 0.068 Uiso 0.7 1 calc R U P B 1
H12B H 0.904625 0.443237 0.083999 0.068 Uiso 0.7 1 calc R U P B 1
H12C H 0.890018 0.467047 0.029224 0.068 Uiso 0.7 1 calc R U P B 1
C10B C 0.8953(3) 0.4980(3) 0.2084(10) 0.0299(11) Uani 0.3 1 d D . P B 2
H10B H 0.898132 0.506319 0.280851 0.036 Uiso 0.3 1 calc R U P B 2
C11B C 0.8828(4) 0.5195(5) 0.1512(15) 0.0574(18) Uani 0.3 1 d D . P B 2
H11D H 0.901202 0.545273 0.155170 0.086 Uiso 0.3 1 calc R U P B 2
H11E H 0.860014 0.515761 0.180510 0.086 Uiso 0.3 1 calc R U P B 2
H11F H 0.878901 0.511794 0.079658 0.086 Uiso 0.3 1 calc R U P B 2
C12B C 0.8707(5) 0.4582(4) 0.2097(13) 0.0451(14) Uani 0.3 1 d D . P B 2
H12D H 0.863458 0.449370 0.139765 0.068 Uiso 0.3 1 calc R U P B 2
H12E H 0.849109 0.452252 0.250182 0.068 Uiso 0.3 1 calc R U P B 2
H12F H 0.883353 0.446499 0.239893 0.068 Uiso 0.3 1 calc R U P B 2
C13 C 0.90408(11) 0.52773(10) 0.7560(3) 0.0277(8) Uani 1 1 d . . . . .
H13 H 0.929084 0.534213 0.778193 0.033 Uiso 1 1 calc R U . . .
C14 C 0.87703(14) 0.50306(14) 0.8334(3) 0.0472(12) Uani 1 1 d . . . . .
H14A H 0.852476 0.495854 0.810012 0.071 Uiso 1 1 calc R U . . .
H14B H 0.881631 0.515776 0.898708 0.071 Uiso 1 1 calc R U . . .
H14C H 0.879316 0.481416 0.841892 0.071 Uiso 1 1 calc R U . . .
C15 C 0.90251(13) 0.56185(12) 0.7372(4) 0.0428(11) Uani 1 1 d . . . . .
H15A H 0.920193 0.576378 0.684601 0.064 Uiso 1 1 calc R U . . .
H15B H 0.908205 0.575905 0.800478 0.064 Uiso 1 1 calc R U . . .
H15C H 0.878103 0.555432 0.714367 0.064 Uiso 1 1 calc R U . . .
C16 C 0.85372(10) 0.40607(10) 0.6194(3) 0.0293(8) Uani 1 1 d . . . . .
H16 H 0.871578 0.407833 0.566935 0.035 Uiso 1 1 calc R U . . .
C17 C 0.85455(14) 0.38443(13) 0.7083(4) 0.0569(14) Uani 1 1 d . . . . .
H17A H 0.878917 0.396473 0.738107 0.085 Uiso 1 1 calc R U . . .
H17B H 0.848272 0.360082 0.685313 0.085 Uiso 1 1 calc R U . . .
H17C H 0.836989 0.382588 0.759682 0.085 Uiso 1 1 calc R U . . .
C18 C 0.81711(12) 0.39084(12) 0.5713(4) 0.0430(11) Uani 1 1 d . . . . .
H18A H 0.799925 0.390661 0.621313 0.065 Uiso 1 1 calc R U . . .
H18B H 0.808820 0.366017 0.548216 0.065 Uiso 1 1 calc R U . . .
H18C H 0.818609 0.405873 0.512857 0.065 Uiso 1 1 calc R U . . .
C19 C 0.78644(11) 0.46859(13) 0.4726(4) 0.0440(11) Uani 1 1 d . . . . .
H19 H 0.783549 0.445196 0.446682 0.053 Uiso 1 1 calc R U . . .
C20 C 0.81679(13) 0.48453(14) 0.5491(4) 0.0561(14) Uani 1 1 d . . . . .
H20A H 0.818921 0.506807 0.577437 0.084 Uiso 1 1 calc R U . . .
H20B H 0.839575 0.490136 0.515513 0.084 Uiso 1 1 calc R U . . .
H20C H 0.811650 0.467035 0.604072 0.084 Uiso 1 1 calc R U . . .
C21 C 0.79241(14) 0.49309(14) 0.3846(4) 0.0547(13) Uani 1 1 d . . . . .
H21A H 0.770489 0.482789 0.342384 0.082 Uiso 1 1 calc R U . . .
H21B H 0.812816 0.495648 0.343667 0.082 Uiso 1 1 calc R U . . .
H21C H 0.797843 0.516958 0.409824 0.082 Uiso 1 1 calc R U . . .
O8 O 0.69380(9) 0.42993(9) 0.6052(3) 0.0420(8) Uani 0.9 1 d D . P A 1
C22 C 0.70391(16) 0.43039(17) 0.7108(5) 0.0509(13) Uani 0.9 1 d D . P A 1
H22 H 0.725685 0.427350 0.715604 0.061 Uiso 0.9 1 calc R U P A 1
C23 C 0.67229(17) 0.3996(2) 0.7613(5) 0.0745(19) Uani 0.9 1 d D . P A 1
H23A H 0.650539 0.401378 0.749324 0.112 Uiso 0.9 1 calc R U P A 1
H23B H 0.676812 0.400299 0.834772 0.112 Uiso 0.9 1 calc R U P A 1
H23C H 0.668673 0.376661 0.733152 0.112 Uiso 0.9 1 calc R U P A 1
C24 C 0.7125(2) 0.4667(2) 0.7519(6) 0.079(2) Uani 0.9 1 d D . P A 1
H24A H 0.734843 0.485620 0.720287 0.119 Uiso 0.9 1 calc R U P A 1
H24B H 0.715774 0.467060 0.825894 0.119 Uiso 0.9 1 calc R U P A 1
H24C H 0.692491 0.471026 0.736257 0.119 Uiso 0.9 1 calc R U P A 1
O8B O 0.7725(8) 0.3767(8) 0.020(2) 0.0420(8) Uani 0.1 1 d D . P A 2
C22B C 0.7850(13) 0.4060(14) -0.049(4) 0.0509(13) Uani 0.1 1 d D . P A 2
H22B H 0.787742 0.423731 0.004953 0.061 Uiso 0.1 1 calc R U P A 2
C23B C 0.7661(15) 0.4185(17) -0.120(4) 0.0745(19) Uani 0.1 1 d D . P A 2
H23D H 0.783217 0.442999 -0.144118 0.112 Uiso 0.1 1 calc R U P A 2
H23E H 0.746092 0.418868 -0.083561 0.112 Uiso 0.1 1 calc R U P A 2
H23F H 0.756392 0.401938 -0.177953 0.112 Uiso 0.1 1 calc R U P A 2
C24B C 0.8249(13) 0.4228(19) -0.064(6) 0.079(2) Uani 0.1 1 d D . P A 2
H24D H 0.833212 0.407367 -0.032789 0.119 Uiso 0.1 1 calc R U P A 2
H24E H 0.837240 0.446806 -0.032015 0.119 Uiso 0.1 1 calc R U P A 2
H24F H 0.830401 0.425269 -0.137166 0.119 Uiso 0.1 1 calc R U P A 2
H1M H 1.000000 0.500000 0.500000 0.045(18) Uiso 1 2 d S . P . .
H2M H 0.666667 0.333333 0.333333 0.02(2) Uiso 1 6 d S . P . .

loop_
_atom_site_aniso_label
_atom_site_aniso_U_11
_atom_site_aniso_U_22
_atom_site_aniso_U_33
_atom_site_aniso_U_23
_atom_site_aniso_U_13
_atom_site_aniso_U_12
Cu1 0.0186(4) 0.0162(4) 0.0179(5) -0.0014(4) -0.0003(4) 0.0089(4)
Cu2 0.0179(4) 0.0162(4) 0.0244(5) -0.0048(4) 0.0017(4) 0.0078(4)
Cu3 0.0235(4) 0.0205(4) 0.0173(4) 0.0015(3) 0.0028(3) 0.0138(4)
Cu4 0.0197(5) 0.0164(5) 0.0224(5) 0.0015(4) -0.0018(4) 0.0080(4)
Cu5 0.0161(4) 0.0153(4) 0.0159(5) 0.0009(4) 0.0005(4) 0.0079(4)
Cu6 0.0190(5) 0.0229(5) 0.0166(5) 0.0025(4) 0.0016(4) 0.0069(4)
Cu7 0.0161(5) 0.0142(5) 0.0165(5) 0.0005(3) 0.0003(3) 0.0075(4)
Cu8 0.0247(8) 0.0253(7) 0.0821(12) -0.0086(7) 0.0120(8) 0.0108(6)
Cu9 0.0190(6) 0.0238(6) 0.1070(12) 0.0073(6) -0.0070(7) 0.0096(5)
Cu10 0.0257(8) 0.0257(8) 0.066(2) 0.000 0.000 0.0129(4)
Cu11 0.0139(10) 0.0139(10) 0.056(3) 0.000 0.000 0.0070(5)
S1 0.0148(4) 0.0142(4) 0.0261(5) -0.0027(3) 0.0015(3) 0.0062(3)
S2 0.0191(4) 0.0139(4) 0.0236(4) 0.0000(3) 0.0066(3) 0.0073(3)
S3 0.0320(5) 0.0150(4) 0.0137(4) -0.0001(3) 0.0002(3) 0.0088(4)
S4 0.0195(4) 0.0166(4) 0.0174(4) -0.0017(3) -0.0029(3) 0.0081(3)
S5 0.0150(4) 0.0192(4) 0.0165(4) 0.0010(3) -0.0003(3) 0.0067(3)
S6 0.0198(4) 0.0202(4) 0.0157(4) 0.0026(3) 0.0027(3) 0.0121(4)
P4 0.0193(5) 0.0187(6) 0.0598(8) 0.0056(5) -0.0026(5) 0.0111(5)
S7 0.0232(6) 0.0182(6) 0.0820(11) 0.0094(6) -0.0079(6) 0.0104(5)
S8 0.0275(6) 0.0175(5) 0.0650(9) -0.0016(5) -0.0125(6) 0.0136(5)
P4B 0.0193(5) 0.0187(6) 0.0598(8) 0.0056(5) -0.0026(5) 0.0111(5)
S8B 0.0275(6) 0.0175(5) 0.0650(9) -0.0016(5) -0.0125(6) 0.0136(5)
S7B 0.0232(6) 0.0182(6) 0.0820(11) 0.0094(6) -0.0079(6) 0.0104(5)
P1 0.0192(4) 0.0114(4) 0.0177(4) 0.0008(3) 0.0030(3) 0.0069(4)
P2 0.0197(4) 0.0165(4) 0.0195(4) -0.0029(3) -0.0058(4) 0.0103(4)
P3 0.0145(4) 0.0163(4) 0.0189(4) -0.0002(3) 0.0024(3) 0.0069(4)
O1 0.0252(13) 0.0216(13) 0.0216(13) 0.0066(10) 0.0052(10) 0.0130(11)
O2 0.0229(13) 0.0137(11) 0.0224(13) -0.0013(9) 0.0009(10) 0.0086(10)
O3 0.0633(19) 0.0298(14) 0.0149(13) 0.0031(11) 0.0035(12) 0.0329(14)
O4 0.0301(16) 0.0205(15) 0.129(3) -0.0096(17) -0.0413(18) 0.0127(13)
O5 0.0255(13) 0.0250(13) 0.0225(13) -0.0031(10) -0.0010(10) 0.0172(11)
O6 0.0168(12) 0.0213(12) 0.0252(13) 0.0022(10) 0.0047(10) 0.0076(10)
O7 0.0310(15) 0.0274(15) 0.063(2) 0.0021(14) -0.0035(14) 0.0144(13)
C1 0.038(3) 0.058(3) 0.058(3) 0.039(3) 0.007(2) 0.011(2)
C2 0.118(6) 0.051(4) 0.102(6) 0.014(4) 0.031(5) -0.008(4)
C3 0.085(5) 0.172(8) 0.103(6) 0.113(6) 0.035(4) 0.067(5)
C4 0.037(2) 0.0227(19) 0.0246(19) -0.0041(15) -0.0085(16) 0.0166(17)
C5 0.046(3) 0.039(2) 0.024(2) -0.0017(18) 0.0044(18) 0.014(2)
C6 0.032(2) 0.057(3) 0.050(3) -0.013(2) -0.012(2) 0.018(2)
C7 0.066(3) 0.029(2) 0.0160(18) 0.0030(15) 0.0023(18) 0.030(2)
C8 0.069(3) 0.031(2) 0.035(3) 0.0046(19) -0.016(2) 0.014(2)
C9 0.054(3) 0.043(2) 0.0171(19) 0.0069(17) 0.0050(17) 0.034(2)
C10 0.021(2) 0.031(3) 0.035(3) 0.000(2) -0.006(2) 0.012(2)
C11 0.033(3) 0.050(4) 0.098(6) -0.013(4) -0.013(3) 0.028(3)
C12 0.036(3) 0.044(3) 0.040(3) -0.005(3) -0.011(3) 0.009(3)
C10B 0.021(2) 0.031(3) 0.035(3) 0.000(2) -0.006(2) 0.012(2)
C11B 0.033(3) 0.050(4) 0.098(6) -0.013(4) -0.013(3) 0.028(3)
C12B 0.036(3) 0.044(3) 0.040(3) -0.005(3) -0.011(3) 0.009(3)
C13 0.033(2) 0.031(2) 0.0249(19) -0.0098(15) -0.0037(16) 0.0203(18)
C14 0.069(3) 0.059(3) 0.032(2) 0.007(2) 0.016(2) 0.045(3)
C15 0.046(3) 0.034(2) 0.056(3) -0.008(2) -0.001(2) 0.026(2)
C16 0.0225(19) 0.0196(18) 0.043(2) 0.0054(16) 0.0096(17) 0.0082(16)
C17 0.046(3) 0.033(3) 0.079(4) 0.025(2) -0.006(3) 0.010(2)
C18 0.035(2) 0.030(2) 0.052(3) -0.007(2) -0.005(2) 0.0067(19)
C19 0.024(2) 0.038(2) 0.068(3) -0.002(2) -0.002(2) 0.0148(19)
C20 0.033(2) 0.052(3) 0.080(4) 0.007(3) -0.009(2) 0.019(2)
C21 0.041(3) 0.051(3) 0.056(3) 0.003(2) 0.001(2) 0.012(2)
O8 0.0294(17) 0.047(2) 0.059(2) 0.0074(16) -0.0019(15) 0.0256(16)
C22 0.043(3) 0.052(3) 0.061(3) 0.003(3) -0.001(2) 0.026(3)
C23 0.044(3) 0.088(5) 0.069(4) -0.002(3) 0.005(3) 0.017(3)
C24 0.086(4) 0.080(5) 0.083(5) -0.014(4) -0.022(4) 0.050(4)
O8B 0.0294(17) 0.047(2) 0.059(2) 0.0074(16) -0.0019(15) 0.0256(16)
C22B 0.043(3) 0.052(3) 0.061(3) 0.003(3) -0.001(2) 0.026(3)
C23B 0.044(3) 0.088(5) 0.069(4) -0.002(3) 0.005(3) 0.017(3)
C24B 0.086(4) 0.080(5) 0.083(5) -0.014(4) -0.022(4) 0.050(4)

loop_
_atom_type_symbol
_atom_type_description
_atom_type_scat_dispersion_real
_atom_type_scat_dispersion_imag
_atom_type_scat_source
C C 0.0033 0.0016 'International Tables Vol C Tables 4.2.6.8 and 6.1.1.4'
H H 0.0000 0.0000 'International Tables Vol C Tables 4.2.6.8 and 6.1.1.4'
O O 0.0106 0.0060 'International Tables Vol C Tables 4.2.6.8 and 6.1.1.4'
P P 0.1023 0.0942 'International Tables Vol C Tables 4.2.6.8 and 6.1.1.4'
S S 0.1246 0.1234 'International Tables Vol C Tables 4.2.6.8 and 6.1.1.4'
Cu Cu 0.3201 1.2651 'International Tables Vol C Tables 4.2.6.8 and 6.1.1.4'

loop_
_geom_angle_atom_site_label_1
_geom_angle_atom_site_label_2
_geom_angle_atom_site_label_3
_geom_angle
_geom_angle_site_symmetry_1
_geom_angle_site_symmetry_3
_geom_angle_publ_flag
Cu2 Cu1 S3 108.33(9) . . ?
Cu2 Cu1 S6 88.33(8) . 10_766 ?
S3 Cu1 S6 119.43(5) . 10_766 ?
Cu2 Cu1 S1 82.78(8) . . ?
S3 Cu1 S1 119.65(5) . . ?
S6 Cu1 S1 120.03(5) 10_766 . ?
Cu2 Cu1 Cu3 25.40(7) . . ?
S3 Cu1 Cu3 125.46(5) . . ?
S6 Cu1 Cu3 93.94(4) 10_766 . ?
S1 Cu1 Cu3 58.75(4) . . ?
Cu2 Cu1 Cu6 52.56(7) . . ?
S3 Cu1 Cu6 57.55(4) . . ?
S6 Cu1 Cu6 123.34(5) 10_766 . ?
S1 Cu1 Cu6 96.41(4) . . ?
Cu3 Cu1 Cu6 68.23(4) . . ?
Cu2 Cu1 Cu4 43.70(7) . 10_766 ?
S3 Cu1 Cu4 93.72(4) . 10_766 ?
S6 Cu1 Cu4 59.31(4) 10_766 10_766 ?
S1 Cu1 Cu4 124.92(5) . 10_766 ?
Cu3 Cu1 Cu4 66.25(4) . 10_766 ?
Cu6 Cu1 Cu4 64.38(4) . 10_766 ?
Cu2 Cu1 Cu7 65.69(8) . . ?
S3 Cu1 Cu7 47.42(3) . . ?
S6 Cu1 Cu7 134.77(5) 10_766 . ?
S1 Cu1 Cu7 93.89(4) . . ?
Cu3 Cu1 Cu7 78.20(4) . . ?
Cu6 Cu1 Cu7 14.17(2) . . ?
Cu4 Cu1 Cu7 77.21(4) 10_766 . ?
Cu1 Cu2 Cu3 142.04(10) . . ?
Cu1 Cu2 Cu4 119.20(9) . 10_766 ?
Cu3 Cu2 Cu4 93.96(6) . 10_766 ?
Cu1 Cu2 Cu6 108.52(9) . . ?
Cu3 Cu2 Cu6 93.15(5) . . ?
Cu4 Cu2 Cu6 81.71(5) 10_766 . ?
Cu1 Cu2 S1 74.28(8) . . ?
Cu3 Cu2 S1 69.50(4) . . ?
Cu4 Cu2 S1 161.00(6) 10_766 . ?
Cu6 Cu2 S1 107.70(5) . . ?
Cu1 Cu2 S6 69.28(8) . 10_766 ?
Cu3 Cu2 S6 113.98(5) . 10_766 ?
Cu4 Cu2 S6 66.05(4) 10_766 10_766 ?
Cu6 Cu2 S6 138.28(5) . 10_766 ?
S1 Cu2 S6 111.21(5) . 10_766 ?
Cu1 Cu2 S3 51.91(7) . . ?
Cu3 Cu2 S3 146.98(5) . . ?
Cu4 Cu2 S3 97.51(4) 10_766 . ?
Cu6 Cu2 S3 58.36(4) . . ?
S1 Cu2 S3 101.48(4) . . ?
S6 Cu2 S3 98.96(4) 10_766 . ?
Cu1 Cu2 Cu5 106.22(8) . 10_766 ?
Cu3 Cu2 Cu5 102.50(5) . 10_766 ?
Cu4 Cu2 Cu5 15.89(3) 10_766 10_766 ?
Cu6 Cu2 Cu5 94.64(4) . 10_766 ?
S1 Cu2 Cu5 156.41(5) . 10_766 ?
S6 Cu2 Cu5 50.38(3) 10_766 10_766 ?
S3 Cu2 Cu5 96.60(4) . 10_766 ?
Cu1 Cu2 Cu7 96.66(8) . . ?
Cu3 Cu2 Cu7 99.79(5) . . ?
Cu4 Cu2 Cu7 92.78(4) 10_766 . ?
Cu6 Cu2 Cu7 13.31(3) . . ?
S1 Cu2 Cu7 99.08(4) . . ?
S6 Cu2 Cu7 140.49(5) 10_766 . ?
S3 Cu2 Cu7 48.95(3) . . ?
Cu5 Cu2 Cu7 104.21(4) 10_766 . ?
Cu1 Cu2 Cu4 143.08(9) . . ?
Cu3 Cu2 Cu4 42.02(4) . . ?
Cu4 Cu2 Cu4 90.69(5) 10_766 . ?
Cu6 Cu2 Cu4 51.29(4) . . ?
S1 Cu2 Cu4 83.16(4) . . ?
S6 Cu2 Cu4 147.42(5) 10_766 . ?
S3 Cu2 Cu4 106.79(4) . . ?
Cu5 Cu2 Cu4 106.05(5) 10_766 . ?
Cu7 Cu2 Cu4 58.09(3) . . ?
Cu1 Cu2 Cu6 154.71(9) . 10_766 ?
Cu3 Cu2 Cu6 43.86(4) . 10_766 ?
Cu4 Cu2 Cu6 50.91(4) 10_766 10_766 ?
Cu6 Cu2 Cu6 93.69(5) . 10_766 ?
S1 Cu2 Cu6 110.99(5) . 10_766 ?
S6 Cu2 Cu6 86.17(4) 10_766 10_766 ?
S3 Cu2 Cu6 142.75(4) . 10_766 ?
Cu5 Cu2 Cu6 58.72(3) 10_766 10_766 ?
Cu7 Cu2 Cu6 106.50(5) . 10_766 ?
Cu4 Cu2 Cu6 61.26(4) . 10_766 ?
Cu1 Cu2 Cu3 129.38(9) . 10_766 ?
Cu3 Cu2 Cu3 87.62(5) . 10_766 ?
Cu4 Cu2 Cu3 40.11(4) 10_766 10_766 ?
Cu6 Cu2 Cu3 42.61(4) . 10_766 ?
S1 Cu2 Cu3 142.74(5) . 10_766 ?
S6 Cu2 Cu3 104.80(4) 10_766 10_766 ?
S3 Cu2 Cu3 81.65(3) . 10_766 ?
Cu5 Cu2 Cu3 54.87(3) 10_766 10_766 ?
Cu7 Cu2 Cu3 55.02(3) . 10_766 ?
Cu4 Cu2 Cu3 60.85(3) . 10_766 ?
Cu6 Cu2 Cu3 61.51(3) 10_766 10_766 ?
Cu1 Cu2 H1M 159.48(10) . . ?
Cu3 Cu2 H1M 56.64(4) . . ?
Cu4 Cu2 H1M 52.86(4) 10_766 . ?
Cu6 Cu2 H1M 54.06(4) . . ?
S1 Cu2 H1M 119.01(5) . . ?
S6 Cu2 H1M 115.02(5) 10_766 . ?
S3 Cu2 H1M 108.09(4) . . ?
Cu5 Cu2 H1M 68.31(3) 10_766 . ?
Cu7 Cu2 H1M 66.94(3) . . ?
Cu4 Cu2 H1M 37.83(3) . . ?
Cu6 Cu2 H1M 39.63(3) 10_766 . ?
Cu3 Cu2 H1M 30.97(2) 10_766 . ?
Cu2 Cu3 Cu4 98.23(6) . . ?
Cu2 Cu3 Cu6 97.08(5) . 10_766 ?
Cu4 Cu3 Cu6 95.64(5) . 10_766 ?
Cu2 Cu3 S1 65.59(4) . . ?
Cu4 Cu3 S1 105.18(5) . . ?
Cu6 Cu3 S1 154.33(5) 10_766 . ?
Cu2 Cu3 S4 154.38(5) . 10_766 ?
Cu4 Cu3 S4 63.62(4) . 10_766 ?
Cu6 Cu3 S4 102.37(5) 10_766 10_766 ?
S1 Cu3 S4 100.28(4) . 10_766 ?
Cu2 Cu3 S5 104.41(5) . 10_766 ?
Cu4 Cu3 S5 149.89(5) . 10_766 ?
Cu6 Cu3 S5 62.35(4) 10_766 10_766 ?
S1 Cu3 S5 102.16(4) . 10_766 ?
S4 Cu3 S5 99.35(4) 10_766 10_766 ?
Cu2 Cu3 Cu1 12.56(3) . . ?
Cu4 Cu3 Cu1 104.55(5) . . ?
Cu6 Cu3 Cu1 106.87(5) 10_766 . ?
S1 Cu3 Cu1 53.75(3) . . ?
S4 Cu3 Cu1 149.51(4) 10_766 . ?
S5 Cu3 Cu1 101.65(4) 10_766 . ?
Cu2 Cu3 Cu5 105.73(5) . . ?
Cu4 Cu3 Cu5 12.55(3) . . ?
Cu6 Cu3 Cu5 104.29(5) 10_766 . ?
S1 Cu3 Cu5 98.83(4) . . ?
S4 Cu3 Cu5 53.39(3) 10_766 . ?
S5 Cu3 Cu5 148.36(4) 10_766 . ?
Cu1 Cu3 Cu5 109.85(4) . . ?
Cu2 Cu3 Cu7 102.97(5) . 10_766 ?
Cu4 Cu3 Cu7 103.27(5) . 10_766 ?
Cu6 Cu3 Cu7 10.60(3) 10_766 10_766 ?
S1 Cu3 Cu7 150.55(5) . 10_766 ?
S4 Cu3 Cu7 98.98(4) 10_766 10_766 ?
S5 Cu3 Cu7 52.59(3) 10_766 10_766 ?
Cu1 Cu3 Cu7 111.31(4) . 10_766 ?
Cu5 Cu3 Cu7 110.54(4) . 10_766 ?
Cu2 Cu3 Cu4 47.66(4) . 10_766 ?
Cu4 Cu3 Cu4 93.05(5) . 10_766 ?
Cu6 Cu3 Cu4 50.29(4) 10_766 10_766 ?
S1 Cu3 Cu4 112.66(4) . 10_766 ?
S4 Cu3 Cu4 144.02(4) 10_766 10_766 ?
S5 Cu3 Cu4 87.85(4) 10_766 10_766 ?
Cu1 Cu3 Cu4 58.97(3) . 10_766 ?
Cu5 Cu3 Cu4 105.56(4) . 10_766 ?
Cu7 Cu3 Cu4 58.03(3) 10_766 10_766 ?
Cu2 Cu3 Cu2 92.38(5) . 10_766 ?
Cu4 Cu3 Cu2 47.12(4) . 10_766 ?
Cu6 Cu3 Cu2 49.81(4) 10_766 10_766 ?
S1 Cu3 Cu2 143.62(4) . 10_766 ?
S4 Cu3 Cu2 87.65(4) 10_766 10_766 ?
S5 Cu3 Cu2 111.56(4) 10_766 10_766 ?
Cu1 Cu3 Cu2 104.67(4) . 10_766 ?
Cu5 Cu3 Cu2 57.92(3) . 10_766 ?
Cu7 Cu3 Cu2 59.04(3) 10_766 10_766 ?
Cu4 Cu3 Cu2 57.27(3) 10_766 10_766 ?
Cu2 Cu3 Cu6 49.24(4) . . ?
Cu4 Cu3 Cu6 49.18(4) . . ?
Cu6 Cu3 Cu6 96.17(5) 10_766 . ?
S1 Cu3 Cu6 86.57(4) . . ?
S4 Cu3 Cu6 111.50(4) 10_766 . ?
S5 Cu3 Cu6 145.96(4) 10_766 . ?
Cu1 Cu3 Cu6 57.28(3) . . ?
Cu5 Cu3 Cu6 58.19(3) . . ?
Cu7 Cu3 Cu6 106.71(5) 10_766 . ?
Cu4 Cu3 Cu6 58.76(3) 10_766 . ?
Cu2 Cu3 Cu6 57.80(3) 10_766 . ?
Cu2 Cu3 H1M 60.10(4) . . ?
Cu4 Cu3 H1M 59.08(4) . . ?
Cu6 Cu3 H1M 60.40(4) 10_766 . ?
S1 Cu3 H1M 118.53(5) . . ?
S4 Cu3 H1M 116.52(4) 10_766 . ?
S5 Cu3 H1M 116.86(4) 10_766 . ?
Cu1 Cu3 H1M 72.42(3) . . ?
Cu5 Cu3 H1M 71.59(3) . . ?
Cu7 Cu3 H1M 70.95(3) 10_766 . ?
Cu4 Cu3 H1M 33.98(3) 10_766 . ?
Cu2 Cu3 H1M 32.29(3) 10_766 . ?
Cu6 Cu3 H1M 35.77(3) . . ?
Cu5 Cu4 Cu3 138.90(10) . . ?
Cu5 Cu4 Cu2 120.84(10) . 10_766 ?
Cu3 Cu4 Cu2 92.76(6) . 10_766 ?
Cu5 Cu4 Cu6 115.46(10) . . ?
Cu3 Cu4 Cu6 91.03(6) . . ?
Cu2 Cu4 Cu6 80.82(5) 10_766 . ?
Cu5 Cu4 S4 75.76(9) . 10_766 ?
Cu3 Cu4 S4 69.18(4) . 10_766 ?
Cu2 Cu4 S4 112.88(5) 10_766 10_766 ?
Cu6 Cu4 S4 155.77(6) . 10_766 ?
Cu5 Cu4 S2 61.81(8) . . ?
Cu3 Cu4 S2 110.28(5) . . ?
Cu2 Cu4 S2 137.28(5) 10_766 . ?
Cu6 Cu4 S2 63.90(4) . . ?
S4 Cu4 S2 108.89(5) 10_766 . ?
Cu5 Cu4 S6 59.59(8) . . ?
Cu3 Cu4 S6 150.33(6) . . ?
Cu2 Cu4 S6 61.84(4) 10_766 . ?
Cu6 Cu4 S6 99.03(4) . . ?
S4 Cu4 S6 105.06(5) 10_766 . ?
S2 Cu4 S6 99.18(5) . . ?
Cu5 Cu4 Cu7 101.83(9) . . ?
Cu3 Cu4 Cu7 99.59(5) . . ?
Cu2 Cu4 Cu7 92.12(5) 10_766 . ?
Cu6 Cu4 Cu7 14.50(3) . . ?
S4 Cu4 Cu7 152.50(5) 10_766 . ?
S2 Cu4 Cu7 49.94(3) . . ?
S6 Cu4 Cu7 96.60(4) . . ?
Cu5 Cu4 Cu1 106.83(9) . 10_766 ?
Cu3 Cu4 Cu1 100.52(5) . 10_766 ?
Cu2 Cu4 Cu1 17.11(3) 10_766 10_766 ?
Cu6 Cu4 Cu1 95.92(5) . 10_766 ?
S4 Cu4 Cu1 101.21(4) 10_766 10_766 ?
S2 Cu4 Cu1 142.73(5) . 10_766 ?
S6 Cu4 Cu1 50.92(3) . 10_766 ?
Cu7 Cu4 Cu1 105.60(4) . 10_766 ?
Cu5 Cu4 Cu2 146.76(9) . . ?
Cu3 Cu4 Cu2 39.75(4) . . ?
Cu2 Cu4 Cu2 89.31(5) 10_766 . ?
Cu6 Cu4 Cu2 51.44(4) . . ?
S4 Cu4 Cu2 106.96(4) 10_766 . ?
S2 Cu4 Cu2 86.92(4) . . ?
S6 Cu4 Cu2 143.37(5) . . ?
Cu7 Cu4 Cu2 60.16(3) . . ?
Cu1 Cu4 Cu2 105.06(5) 10_766 . ?
Cu5 Cu4 Cu6 149.62(10) . 10_766 ?
Cu3 Cu4 Cu6 43.46(4) . 10_766 ?
Cu2 Cu4 Cu6 50.51(4) 10_766 10_766 ?
Cu6 Cu4 Cu6 93.01(6) . 10_766 ?
S4 Cu4 Cu6 82.24(4) 10_766 10_766 ?
S2 Cu4 Cu6 147.12(5) . 10_766 ?
S6 Cu4 Cu6 107.78(4) . 10_766 ?
Cu7 Cu4 Cu6 107.28(5) . 10_766 ?
Cu1 Cu4 Cu6 57.12(3) 10_766 10_766 ?
Cu2 Cu4 Cu6 60.21(4) . 10_766 ?
Cu5 Cu4 Cu3 133.99(9) . 10_766 ?
Cu3 Cu4 Cu3 86.94(5) . 10_766 ?
Cu2 Cu4 Cu3 38.37(4) 10_766 10_766 ?
Cu6 Cu4 Cu3 43.09(4) . 10_766 ?
S4 Cu4 Cu3 143.18(5) 10_766 10_766 ?
S2 Cu4 Cu3 105.47(4) . 10_766 ?
S6 Cu4 Cu3 81.79(3) . 10_766 ?
Cu7 Cu4 Cu3 55.92(3) . 10_766 ?
Cu1 Cu4 Cu3 54.77(3) 10_766 10_766 ?
Cu2 Cu4 Cu3 61.89(3) . 10_766 ?
Cu6 Cu4 Cu3 61.53(3) 10_766 10_766 ?
Cu5 Cu4 H1M 165.90(10) . . ?
Cu3 Cu4 H1M 54.78(4) . . ?
Cu2 Cu4 H1M 51.99(4) 10_766 . ?
Cu6 Cu4 H1M 53.99(4) . . ?
S4 Cu4 H1M 117.74(5) 10_766 . ?
S2 Cu4 H1M 113.76(5) . . ?
S6 Cu4 H1M 110.26(4) . . ?
Cu7 Cu4 H1M 68.30(4) . . ?
Cu1 Cu4 H1M 68.00(4) 10_766 . ?
Cu2 Cu4 H1M 37.31(3) . . ?
Cu6 Cu4 H1M 39.02(3) 10_766 . ?
Cu3 Cu4 H1M 32.16(2) 10_766 . ?
Cu4 Cu5 S2 97.83(9) . . ?
Cu4 Cu5 S6 100.58(9) . . ?
S2 Cu5 S6 119.05(5) . . ?
Cu4 Cu5 S4 82.59(9) . 10_766 ?
S2 Cu5 S4 121.58(5) . 10_766 ?
S6 Cu5 S4 118.15(5) . 10_766 ?
Cu4 Cu5 Cu3 28.56(7) . . ?
S2 Cu5 Cu3 96.43(4) . . ?
S6 Cu5 Cu3 124.43(5) . . ?
S4 Cu5 Cu3 58.96(4) 10_766 . ?
Cu4 Cu5 Cu2 43.27(8) . 10_766 ?
S2 Cu5 Cu2 122.76(5) . 10_766 ?
S6 Cu5 Cu2 57.88(4) . 10_766 ?
S4 Cu5 Cu2 96.92(4) 10_766 10_766 ?
Cu3 Cu5 Cu2 67.21(4) . 10_766 ?
Cu4 Cu5 Cu6 47.96(8) . . ?
S2 Cu5 Cu6 59.78(4) . . ?
S6 Cu5 Cu6 93.79(4) . . ?
S4 Cu5 Cu6 126.31(5) 10_766 . ?
Cu3 Cu5 Cu6 67.44(4) . . ?
Cu2 Cu5 Cu6 63.41(4) 10_766 . ?
Cu4 Cu5 Cu7 61.84(8) . . ?
S2 Cu5 Cu7 46.73(3) . . ?
S6 Cu5 Cu7 95.64(4) . . ?
S4 Cu5 Cu7 135.24(5) 10_766 . ?
Cu3 Cu5 Cu7 78.22(4) . . ?
Cu2 Cu5 Cu7 76.03(4) 10_766 . ?
Cu6 Cu5 Cu7 14.51(2) . . ?
Cu7 Cu6 Cu3 141.06(13) . 10_766 ?
Cu7 Cu6 Cu4 118.87(12) . . ?
Cu3 Cu6 Cu4 86.63(6) 10_766 . ?
Cu7 Cu6 Cu2 124.62(12) . . ?
Cu3 Cu6 Cu2 87.58(6) 10_766 . ?
Cu4 Cu6 Cu2 77.27(5) . . ?
Cu7 Cu6 S5 75.59(11) . . ?
Cu3 Cu6 S5 67.95(4) 10_766 . ?
Cu4 Cu6 S5 109.24(5) . . ?
Cu2 Cu6 S5 153.75(6) . . ?
Cu7 Cu6 S3 69.30(10) . . ?
Cu3 Cu6 S3 111.75(5) 10_766 . ?
Cu4 Cu6 S3 139.05(5) . . ?
Cu2 Cu6 S3 67.79(4) . . ?
S5 Cu6 S3 111.56(5) . . ?
Cu7 Cu6 S2 58.37(10) . . ?
Cu3 Cu6 S2 144.94(6) 10_766 . ?
Cu4 Cu6 S2 62.16(4) . . ?
Cu2 Cu6 S2 99.66(4) . . ?
S5 Cu6 S2 105.84(5) . . ?
S3 Cu6 S2 102.66(5) . . ?
Cu7 Cu6 Cu1 107.55(11) . . ?
Cu3 Cu6 Cu1 99.34(5) 10_766 . ?
Cu4 Cu6 Cu1 92.77(5) . . ?
Cu2 Cu6 Cu1 18.92(3) . . ?
S5 Cu6 Cu1 153.19(5) . . ?
S3 Cu6 Cu1 49.54(3) . . ?
S2 Cu6 Cu1 97.81(4) . . ?
Cu7 Cu6 Cu5 103.26(11) . . ?
Cu3 Cu6 Cu5 96.85(5) 10_766 . ?
Cu4 Cu6 Cu5 16.58(3) . . ?
Cu2 Cu6 Cu5 90.73(5) . . ?
S5 Cu6 Cu5 101.13(4) . . ?
S3 Cu6 Cu5 142.56(5) . . ?
S2 Cu6 Cu5 49.20(3) . . ?
Cu1 Cu6 Cu5 103.86(4) . . ?
Cu7 Cu6 Cu2 145.86(12) . 10_766 ?
Cu3 Cu6 Cu2 39.06(4) 10_766 10_766 ?
Cu4 Cu6 Cu2 48.27(4) . 10_766 ?
Cu2 Cu6 Cu2 86.31(5) . 10_766 ?
S5 Cu6 Cu2 80.55(4) . 10_766 ?
S3 Cu6 Cu2 143.57(6) . 10_766 ?
S2 Cu6 Cu2 106.75(4) . 10_766 ?
Cu1 Cu6 Cu2 104.79(5) . 10_766 ?
Cu5 Cu6 Cu2 57.87(3) . 10_766 ?
Cu7 Cu6 Cu4 152.46(12) . 10_766 ?
Cu3 Cu6 Cu4 40.90(4) 10_766 10_766 ?
Cu4 Cu6 Cu4 86.99(6) . 10_766 ?
Cu2 Cu6 Cu4 47.77(4) . 10_766 ?
S5 Cu6 Cu4 106.28(5) . 10_766 ?
S3 Cu6 Cu4 85.06(4) . 10_766 ?
S2 Cu6 Cu4 141.23(5) . 10_766 ?
Cu1 Cu6 Cu4 58.49(3) . 10_766 ?
Cu5 Cu6 Cu4 103.26(5) . 10_766 ?
Cu2 Cu6 Cu4 58.53(4) 10_766 10_766 ?
Cu7 Cu6 Cu3 134.83(12) . . ?
Cu3 Cu6 Cu3 83.83(5) 10_766 . ?
Cu4 Cu6 Cu3 39.78(4) . . ?
Cu2 Cu6 Cu3 37.62(4) . . ?
S5 Cu6 Cu3 140.76(5) . . ?
S3 Cu6 Cu3 103.82(4) . . ?
S2 Cu6 Cu3 81.64(4) . . ?
Cu1 Cu6 Cu3 54.49(3) . . ?
Cu5 Cu6 Cu3 54.37(3) . . ?
Cu2 Cu6 Cu3 60.68(3) 10_766 . ?
Cu4 Cu6 Cu3 59.71(3) 10_766 . ?
Cu7 Cu6 H1M 166.37(13) . . ?
Cu3 Cu6 H1M 51.89(4) 10_766 . ?
Cu4 Cu6 H1M 50.24(4) . . ?
Cu2 Cu6 H1M 49.50(4) . . ?
S5 Cu6 H1M 114.41(5) . . ?
S3 Cu6 H1M 112.72(5) . . ?
S2 Cu6 H1M 108.69(5) . . ?
Cu1 Cu6 H1M 68.08(4) . . ?
Cu5 Cu6 H1M 66.57(4) . . ?
Cu2 Cu6 H1M 36.81(3) 10_766 . ?
Cu4 Cu6 H1M 36.75(3) 10_766 . ?
Cu3 Cu6 H1M 31.94(2) . . ?
Cu6 Cu7 S2 104.14(12) . . ?
Cu6 Cu7 S3 91.69(11) . . ?
S2 Cu7 S3 119.03(5) . . ?
Cu6 Cu7 S5 84.99(11) . . ?
S2 Cu7 S5 119.60(5) . . ?
S3 Cu7 S5 120.20(5) . . ?
Cu6 Cu7 Cu3 28.34(9) . 10_766 ?
S2 Cu7 Cu3 124.63(5) . 10_766 ?
S3 Cu7 Cu3 95.92(5) . 10_766 ?
S5 Cu7 Cu3 58.74(4) . 10_766 ?
Cu6 Cu7 Cu4 46.63(10) . . ?
S2 Cu7 Cu4 59.13(4) . . ?
S3 Cu7 Cu4 122.61(5) . . ?
S5 Cu7 Cu4 96.82(4) . . ?
Cu3 Cu7 Cu4 66.06(4) 10_766 . ?
Cu6 Cu7 Cu2 42.07(10) . . ?
S2 Cu7 Cu2 93.48(4) . . ?
S3 Cu7 Cu2 61.21(4) . . ?
S5 Cu7 Cu2 124.59(5) . . ?
Cu3 Cu7 Cu2 65.94(4) 10_766 . ?
Cu4 Cu7 Cu2 61.75(4) . . ?
Cu6 Cu7 Cu5 62.23(10) . . ?
S2 Cu7 Cu5 46.59(3) . . ?
S3 Cu7 Cu5 134.93(5) . . ?
S5 Cu7 Cu5 94.96(4) . . ?
Cu3 Cu7 Cu5 78.13(4) 10_766 . ?
Cu4 Cu7 Cu5 16.33(2) . . ?
Cu2 Cu7 Cu5 76.12(4) . . ?
Cu6 Cu7 Cu1 58.29(10) . . ?
S2 Cu7 Cu1 96.08(4) . . ?
S3 Cu7 Cu1 45.19(3) . . ?
S5 Cu7 Cu1 134.76(5) . . ?
Cu3 Cu7 Cu1 78.74(4) 10_766 . ?
Cu4 Cu7 Cu1 77.45(4) . . ?
Cu2 Cu7 Cu1 17.64(2) . . ?
Cu5 Cu7 Cu1 90.31(4) . . ?
Cu9 Cu8 S7 104.47(14) . . ?
Cu9 Cu8 S8 92.03(12) . 3_665 ?
S7 Cu8 S8 126.45(10) . 3_665 ?
Cu9 Cu8 S8 83.82(15) . 17 ?
S7 Cu8 S8 115.51(8) . 17 ?
S8 Cu8 S8 116.71(7) 3_665 17 ?
Cu9 Cu8 S7B 107.5(3) . 18_545 ?
S7 Cu8 S7B 14.6(3) . 18_545 ?
S8 Cu8 S7B 111.9(3) 3_665 18_545 ?
S8 Cu8 S7B 129.6(3) 17 18_545 ?
Cu9 Cu8 S8B 94.6(3) . 17 ?
S7 Cu8 S8B 109.4(4) . 17 ?
S8 Cu8 S8B 17.3(3) 3_665 17 ?
S8 Cu8 S8B 134.0(3) 17 17 ?
Cu9 Cu8 Cu9 34.71(10) . 18_545 ?
S7 Cu8 Cu9 91.38(7) . 18_545 ?
S8 Cu8 Cu9 124.48(9) 3_665 18_545 ?
S8 Cu8 Cu9 60.29(7) 17 18_545 ?
Cu9 Cu8 Cu9 34.71(9) . 17 ?
S7 Cu8 Cu9 125.44(7) . 17 ?
S8 Cu8 Cu9 57.43(6) 3_665 17 ?
S8 Cu8 Cu9 97.32(9) 17 17 ?
S7B Cu8 Cu9 120.1(3) 18_545 17 ?
S8B Cu8 Cu9 62.5(3) 17 17 ?
Cu9 Cu8 Cu9 67.75(6) 18_545 17 ?
Cu9 Cu8 S8B 77.8(3) . . ?
S7B Cu8 S8B 143.8(4) 18_545 . ?
S8B Cu8 S8B 120.8(3) 17 . ?
Cu9 Cu8 S8B 61.6(2) 18_545 . ?
Cu9 Cu8 S8B 85.1(3) 17 . ?
Cu9 Cu8 Cu10 55.25(13) . . ?
S7 Cu8 Cu10 57.35(7) . . ?
S8 Cu8 Cu10 97.36(6) 3_665 . ?
S8 Cu8 Cu10 127.89(9) 17 . ?
S7B Cu8 Cu10 54.5(3) 18_545 . ?
S8B Cu8 Cu10 84.8(3) 17 . ?
Cu9 Cu8 Cu10 68.09(7) 18_545 . ?
Cu9 Cu8 Cu10 68.09(7) 17 . ?
S8B Cu8 Cu10 129.0(3) . . ?
Cu9 Cu8 Cu11 65.02(14) . . ?
S7 Cu8 Cu11 49.70(7) . . ?
S8 Cu8 Cu11 97.70(6) 3_665 . ?
S8 Cu8 Cu11 134.42(9) 17 . ?
S7B Cu8 Cu11 45.3(3) 18_545 . ?
S8B Cu8 Cu11 83.3(3) 17 . ?
Cu9 Cu8 Cu11 76.01(7) 18_545 . ?
Cu9 Cu8 Cu11 76.01(7) 17 . ?
S8B Cu8 Cu11 137.6(3) . . ?
Cu10 Cu8 Cu11 9.77(9) . . ?
Cu8 Cu9 Cu9 128.40(14) . 18_545 ?
Cu8 Cu9 Cu9 128.40(13) . 17 ?
Cu9 Cu9 Cu9 100.20(11) 18_545 17 ?
Cu8 Cu9 Cu10 104.65(16) . . ?
Cu9 Cu9 Cu10 89.87(7) 18_545 . ?
Cu9 Cu9 Cu10 89.87(7) 17 . ?
Cu8 Cu9 S8 71.99(13) . 17 ?
Cu9 Cu9 S8 69.88(7) 18_545 17 ?
Cu9 Cu9 S8 118.44(13) 17 17 ?
Cu10 Cu9 S8 147.05(7) . 17 ?
Cu8 Cu9 S8 64.80(11) . 3_665 ?
Cu9 Cu9 S8 159.00(13) 18_545 3_665 ?
Cu9 Cu9 S8 63.72(6) 17 3_665 ?
Cu10 Cu9 S8 102.87(6) . 3_665 ?
S8 Cu9 S8 104.74(6) 17 3_665 ?
Cu8 Cu9 S7 54.25(12) . . ?
Cu9 Cu9 S7 98.83(9) 18_545 . ?
Cu9 Cu9 S7 142.64(11) 17 . ?
Cu10 Cu9 S7 58.31(7) . . ?
S8 Cu9 S7 98.23(7) 17 . ?
S8 Cu9 S7 102.06(7) 3_665 . ?
Cu8 Cu9 Cu8 114.91(12) . 17 ?
Cu9 Cu9 Cu8 108.45(10) 18_545 17 ?
Cu9 Cu9 Cu8 16.89(5) 17 17 ?
Cu10 Cu9 Cu8 104.32(6) . 17 ?
S8 Cu9 Cu8 106.63(7) 17 17 ?
S8 Cu9 Cu8 52.51(5) 3_665 17 ?
S7 Cu9 Cu8 147.93(7) . 17 ?
Cu8 Cu9 Cu8 114.90(12) . 18_545 ?
Cu9 Cu9 Cu8 16.89(5) 18_545 18_545 ?
Cu9 Cu9 Cu8 108.47(10) 17 18_545 ?
Cu10 Cu9 Cu8 104.31(6) . 18_545 ?
S8 Cu9 Cu8 53.04(5) 17 18_545 ?
S8 Cu9 Cu8 151.68(9) 3_665 18_545 ?
S7 Cu9 Cu8 98.83(6) . 18_545 ?
Cu8 Cu9 Cu8 112.20(9) 17 18_545 ?
Cu8 Cu9 S8B 81.1(3) . . ?
Cu9 Cu9 S8B 71.2(2) 18_545 . ?
Cu9 Cu9 S8B 102.7(3) 17 . ?
Cu10 Cu9 S8B 158.7(3) . . ?
Cu8 Cu9 S8B 91.2(3) 17 . ?
Cu8 Cu9 S8B 55.6(2) 18_545 . ?
Cu8 Cu9 S8B 64.4(3) . 17 ?
Cu9 Cu9 S8B 167.0(3) 18_545 17 ?
Cu9 Cu9 S8B 67.0(3) 17 17 ?
Cu10 Cu9 S8B 87.9(3) . 17 ?
S8 Cu9 S8B 117.4(3) 17 17 ?
S8 Cu9 S8B 15.5(3) 3_665 17 ?
S7 Cu9 S8B 90.8(3) . 17 ?
Cu8 Cu9 S8B 59.9(3) 17 17 ?
Cu8 Cu9 S8B 167.2(3) 18_545 17 ?
Cu8 Cu9 Cu11 96.19(16) . . ?
Cu9 Cu9 Cu11 95.29(8) 18_545 . ?
Cu9 Cu9 Cu11 95.28(8) 17 . ?
Cu10 Cu9 Cu11 8.46(8) . . ?
S8 Cu9 Cu11 144.62(7) 17 . ?
S8 Cu9 Cu11 99.45(6) 3_665 . ?
S7 Cu9 Cu11 51.05(6) . . ?
Cu8 Cu9 Cu11 108.55(6) 17 . ?
Cu8 Cu9 Cu11 108.55(6) 18_545 . ?
S8B Cu9 Cu11 159.1(3) . . ?
S8B Cu9 Cu11 84.1(3) 17 . ?
Cu8 Cu9 H2M 162.78(18) . . ?
Cu9 Cu9 H2M 56.91(2) 18_545 . ?
Cu9 Cu9 H2M 56.91(2) 17 . ?
Cu10 Cu9 H2M 58.13(7) . . ?
S8 Cu9 H2M 121.87(8) 17 . ?
S8 Cu9 H2M 116.23(6) 3_665 . ?
S7 Cu9 H2M 110.62(7) . . ?
Cu8 Cu9 H2M 72.90(5) 17 . ?
Cu8 Cu9 H2M 72.90(5) 18_545 . ?
S8B Cu9 H2M 114.9(3) . . ?
S8B Cu9 H2M 111.6(2) 17 . ?
Cu11 Cu9 H2M 66.59(7) . . ?
Cu11 Cu10 Cu9 133.46(7) . 3_665 ?
Cu11 Cu10 Cu9 133.46(7) . 2_655 ?
Cu9 Cu10 Cu9 77.90(10) 3_665 2_655 ?
Cu11 Cu10 Cu9 133.45(7) . . ?
Cu9 Cu10 Cu9 77.90(10) 3_665 . ?
Cu9 Cu10 Cu9 77.90(10) 2_655 . ?
Cu11 Cu10 S7B 60.0(4) . 16_655 ?
Cu9 Cu10 S7B 118.2(3) 3_665 16_655 ?
Cu9 Cu10 S7B 75.3(3) 2_655 16_655 ?
Cu9 Cu10 S7B 144.4(3) . 16_655 ?
Cu11 Cu10 S7B 60.0(4) . 18_545 ?
Cu9 Cu10 S7B 144.4(3) 3_665 18_545 ?
Cu9 Cu10 S7B 118.2(3) 2_655 18_545 ?
Cu9 Cu10 S7B 75.3(3) . 18_545 ?
Cu11 Cu10 S7B 60.0(4) . 17 ?
Cu9 Cu10 S7B 75.3(3) 3_665 17 ?
Cu9 Cu10 S7B 144.4(3) 2_655 17 ?
Cu9 Cu10 S7B 118.2(3) . 17 ?
S7B Cu10 S7B 97.2(5) 16_655 17 ?
S7B Cu10 S7B 97.2(5) 18_545 17 ?
Cu11 Cu10 S7 72.25(8) . 3_665 ?
Cu9 Cu10 S7 66.46(6) 3_665 3_665 ?
Cu9 Cu10 S7 142.88(10) 2_655 3_665 ?
Cu9 Cu10 S7 103.37(6) . 3_665 ?
Cu11 Cu10 S7 72.25(8) . 2_655 ?
Cu9 Cu10 S7 103.37(6) 3_665 2_655 ?
Cu9 Cu10 S7 66.46(6) 2_655 2_655 ?
Cu9 Cu10 S7 142.89(10) . 2_655 ?
S7B Cu10 S7 15.3(3) 16_655 2_655 ?
S7B Cu10 S7 112.2(3) 18_545 2_655 ?
S7B Cu10 S7 97.5(3) 17 2_655 ?
S7 Cu10 S7 111.13(8) 3_665 2_655 ?
Cu11 Cu10 S7 72.25(8) . . ?
Cu9 Cu10 S7 142.88(10) 3_665 . ?
Cu9 Cu10 S7 103.37(6) 2_655 . ?
Cu9 Cu10 S7 66.46(6) . . ?
S7 Cu10 S7 111.13(8) 3_665 . ?
S7 Cu10 S7 111.13(8) 2_655 . ?
Cu11 Cu10 Cu8 113.36(7) . 2_655 ?
Cu9 Cu10 Cu8 93.47(10) 3_665 2_655 ?
Cu9 Cu10 Cu8 20.10(5) 2_655 2_655 ?
Cu9 Cu10 Cu8 93.47(9) . 2_655 ?
S7 Cu10 Cu8 149.78(5) 3_665 2_655 ?
S7 Cu10 Cu8 49.49(5) 2_655 2_655 ?
S7 Cu10 Cu8 98.51(5) . 2_655 ?
Cu11 Cu10 Cu8 113.36(8) . . ?
Cu9 Cu10 Cu8 93.47(9) 3_665 . ?
Cu9 Cu10 Cu8 93.47(10) 2_655 . ?
Cu9 Cu10 Cu8 20.10(5) . . ?
S7B Cu10 Cu8 142.3(3) 16_655 . ?
S7B Cu10 Cu8 56.2(3) 18_545 . ?
S7B Cu10 Cu8 111.1(3) 17 . ?
S7 Cu10 Cu8 98.51(5) 3_665 . ?
S7 Cu10 Cu8 149.78(5) 2_655 . ?
S7 Cu10 Cu8 49.49(5) . . ?
Cu8 Cu10 Cu8 105.32(8) 2_655 . ?
Cu11 Cu10 H2M 180.0 . . ?
Cu9 Cu10 H2M 46.54(7) 3_665 . ?
Cu9 Cu10 H2M 46.54(7) 2_655 . ?
Cu9 Cu10 H2M 46.55(7) . . ?
S7B Cu10 H2M 120.0(4) 16_655 . ?
S7B Cu10 H2M 120.0(4) 18_545 . ?
S7B Cu10 H2M 120.0(4) 17 . ?
S7 Cu10 H2M 107.75(8) 3_665 . ?
S7 Cu10 H2M 107.75(8) 2_655 . ?
S7 Cu10 H2M 107.75(8) . . ?
Cu8 Cu10 H2M 66.64(7) 2_655 . ?
Cu8 Cu10 H2M 66.64(7) . . ?
Cu10 Cu11 S7B 107.2(4) . 16_655 ?
Cu10 Cu11 S7B 107.1(4) . 18_545 ?
Cu10 Cu11 S7B 107.1(4) . 17 ?
S7B Cu11 S7B 111.7(4) 16_655 17 ?
S7B Cu11 S7B 111.7(4) 18_545 17 ?
Cu10 Cu11 S7 94.48(12) . 3_665 ?
Cu10 Cu11 S7 94.48(12) . 2_655 ?
S7B Cu11 S7 16.0(4) 16_655 2_655 ?
S7B Cu11 S7 126.1(3) 18_545 2_655 ?
S7B Cu11 S7 107.6(4) 17 2_655 ?
S7 Cu11 S7 119.40(3) 3_665 2_655 ?
Cu10 Cu11 S7 94.48(12) . . ?
S7 Cu11 S7 119.40(3) 3_665 . ?
S7 Cu11 S7 119.40(3) 2_655 . ?
Cu10 Cu11 Cu9 38.08(7) . 3_665 ?
S7B Cu11 Cu9 110.6(4) 16_655 3_665 ?
S7B Cu11 Cu9 132.2(4) 18_545 3_665 ?
S7B Cu11 Cu9 70.9(4) 17 3_665 ?
S7 Cu11 Cu9 61.29(8) 3_665 3_665 ?
S7 Cu11 Cu9 94.62(9) 2_655 3_665 ?
S7 Cu11 Cu9 125.74(15) . 3_665 ?
Cu10 Cu11 Cu9 38.08(6) . 2_655 ?
S7 Cu11 Cu9 125.74(15) 3_665 2_655 ?
S7 Cu11 Cu9 61.29(8) 2_655 2_655 ?
S7 Cu11 Cu9 94.62(9) . 2_655 ?
Cu9 Cu11 Cu9 64.57(10) 3_665 2_655 ?
Cu10 Cu11 Cu9 38.08(7) . . ?
S7B Cu11 Cu9 132.2(4) 16_655 . ?
S7B Cu11 Cu9 70.9(4) 18_545 . ?
S7B Cu11 Cu9 110.6(4) 17 . ?
S7 Cu11 Cu9 94.62(9) 3_665 . ?
S7 Cu11 Cu9 125.75(15) 2_655 . ?
S7 Cu11 Cu9 61.29(8) . . ?
Cu9 Cu11 Cu9 64.57(10) 3_665 . ?
Cu9 Cu11 Cu9 64.57(10) 2_655 . ?
Cu10 Cu11 Cu8 56.87(8) . 2_655 ?
S7 Cu11 Cu8 138.80(13) 3_665 2_655 ?
S7 Cu11 Cu8 46.13(6) 2_655 2_655 ?
S7 Cu11 Cu8 93.93(7) . 2_655 ?
Cu9 Cu11 Cu8 80.10(11) 3_665 2_655 ?
Cu9 Cu11 Cu8 18.79(4) 2_655 2_655 ?
Cu9 Cu11 Cu8 80.10(11) . 2_655 ?
Cu10 Cu11 Cu8 56.87(8) . . ?
S7B Cu11 Cu8 139.3(4) 16_655 . ?
S7B Cu11 Cu8 53.2(4) 18_545 . ?
S7B Cu11 Cu8 108.9(4) 17 . ?
S7 Cu11 Cu8 93.93(7) 3_665 . ?
S7 Cu11 Cu8 138.80(13) 2_655 . ?
S7 Cu11 Cu8 46.13(6) . . ?
Cu9 Cu11 Cu8 80.10(11) 3_665 . ?
Cu9 Cu11 Cu8 80.10(11) 2_655 . ?
Cu9 Cu11 Cu8 18.79(4) . . ?
Cu8 Cu11 Cu8 92.98(11) 2_655 . ?
P1 S1 Cu1 101.10(5) . . ?
P1 S1 Cu2 101.61(5) . . ?
Cu1 S1 Cu2 22.94(3) . . ?
P1 S1 Cu3 105.56(5) . . ?
Cu1 S1 Cu3 67.50(4) . . ?
Cu2 S1 Cu3 44.91(4) . . ?
P1 S2 Cu5 110.24(5) . . ?
P1 S2 Cu7 102.44(5) . . ?
Cu5 S2 Cu7 86.68(5) . . ?
P1 S2 Cu4 100.33(5) . . ?
Cu5 S2 Cu4 20.36(3) . . ?
Cu7 S2 Cu4 70.94(4) . . ?
P1 S2 Cu6 100.10(5) . . ?
Cu5 S2 Cu6 71.02(4) . . ?
Cu7 S2 Cu6 17.49(3) . . ?
Cu4 S2 Cu6 53.94(4) . . ?
P2 S3 Cu1 106.66(5) . . ?
P2 S3 Cu7 106.14(5) . . ?
Cu1 S3 Cu7 87.39(5) . . ?
P2 S3 Cu6 98.08(5) . . ?
Cu1 S3 Cu6 72.91(5) . . ?
Cu7 S3 Cu6 19.01(3) . . ?
P2 S3 Cu2 102.12(5) . . ?
Cu1 S3 Cu2 19.77(3) . . ?
Cu7 S3 Cu2 69.84(4) . . ?
Cu6 S3 Cu2 53.85(4) . . ?
P2 S4 Cu5 105.76(5) . 10_766 ?
P2 S4 Cu4 101.51(5) . 10_766 ?
Cu5 S4 Cu4 21.66(3) 10_766 10_766 ?
P2 S4 Cu3 103.69(5) . 10_766 ?
Cu5 S4 Cu3 67.65(4) 10_766 10_766 ?
Cu4 S4 Cu3 47.19(4) 10_766 10_766 ?
P3 S5 Cu7 100.44(5) . . ?
P3 S5 Cu6 99.75(5) . . ?
Cu7 S5 Cu6 19.42(3) . . ?
P3 S5 Cu3 104.05(5) . 10_766 ?
Cu7 S5 Cu3 68.67(4) . 10_766 ?
Cu6 S5 Cu3 49.71(4) . 10_766 ?
P3 S6 Cu5 102.02(5) . . ?
P3 S6 Cu1 110.71(5) . 10_766 ?
Cu5 S6 Cu1 87.94(5) . 10_766 ?
P3 S6 Cu2 98.38(5) . 10_766 ?
Cu5 S6 Cu2 71.75(4) . 10_766 ?
Cu1 S6 Cu2 22.39(3) 10_766 10_766 ?
P3 S6 Cu4 100.53(4) . . ?
Cu5 S6 Cu4 19.82(3) . . ?
Cu1 S6 Cu4 69.77(4) 10_766 . ?
Cu2 S6 Cu4 52.11(4) 10_766 . ?
O8 P4 O7 101.29(19) . . ?
O8 P4 S8 104.88(14) . . ?
O7 P4 S8 111.58(14) . . ?
O8 P4 S7 111.82(15) . . ?
O7 P4 S7 108.99(13) . . ?
S8 P4 S7 117.10(8) . . ?
P4 S7 Cu8 113.08(10) . . ?
P4 S7 Cu11 104.13(6) . . ?
Cu8 S7 Cu11 84.17(11) . . ?
P4 S7 Cu10 101.27(6) . . ?
Cu8 S7 Cu10 73.16(9) . . ?
Cu11 S7 Cu10 13.28(13) . . ?
P4 S7 Cu9 103.01(8) . . ?
Cu8 S7 Cu9 21.28(5) . . ?
Cu11 S7 Cu9 67.66(11) . . ?
Cu10 S7 Cu9 55.23(8) . . ?
P4 S8 Cu8 101.77(8) . 2_655 ?
P4 S8 Cu8 110.61(7) . 18_545 ?
Cu8 S8 Cu8 89.27(10) 2_655 18_545 ?
P4 S8 Cu9 100.21(7) . 18_545 ?
Cu8 S8 Cu9 69.52(7) 2_655 18_545 ?
Cu8 S8 Cu9 24.19(5) 18_545 18_545 ?
P4 S8 Cu9 102.29(7) . 2_655 ?
Cu8 S8 Cu9 23.16(5) 2_655 2_655 ?
Cu8 S8 Cu9 67.20(7) 18_545 2_655 ?
Cu9 S8 Cu9 46.39(6) 18_545 2_655 ?
O7 P4B O8B 74.7(12) 17 . ?
O7 P4B S8B 85.2(7) 17 . ?
O8B P4B S8B 113.3(14) . . ?
O7 P4B S7B 152.7(9) 17 . ?
O8B P4B S7B 107.8(14) . . ?
S8B P4B S7B 116.6(8) . . ?
P4B S8B Cu9 103.8(6) . . ?
Cu8 S8B Cu9 62.0(3) 18_545 . ?
P4B S8B Cu8 111.7(6) . . ?
Cu8 S8B Cu8 76.1(4) 18_545 . ?
Cu9 S8B Cu8 21.14(12) . . ?
Cu8 S8B Cu9 20.97(12) 18_545 18_545 ?
Cu9 S8B Cu9 41.7(2) . 18_545 ?
Cu8 S8B Cu9 58.4(3) . 18_545 ?
Cu11 S7B Cu10 12.86(16) 16_655 16_655 ?
P4B S7B Cu8 92.7(7) . 17 ?
Cu11 S7B Cu8 81.5(6) 16_655 17 ?
Cu10 S7B Cu8 69.4(5) 16_655 17 ?
O2 P1 O1 101.40(13) . . ?
O2 P1 S1 110.19(10) . . ?
O1 P1 S1 113.10(10) . . ?
O2 P1 S2 109.97(10) . . ?
O1 P1 S2 104.42(10) . . ?
S1 P1 S2 116.58(5) . . ?
O3 P2 O4 104.7(2) . . ?
O3 P2 S4 106.80(10) . . ?
O4 P2 S4 111.17(12) . . ?
O3 P2 S3 109.42(11) . . ?
O4 P2 S3 105.66(13) . . ?
S4 P2 S3 118.32(5) . . ?
O5 P3 O6 102.01(13) . . ?
O5 P3 S5 107.40(10) . . ?
O6 P3 S5 109.69(10) . . ?
O5 P3 S6 110.67(10) . . ?
O6 P3 S6 108.78(10) . . ?
S5 P3 S6 117.21(5) . . ?
C1 O1 P1 124.5(3) . . ?
C4 O2 P1 122.3(2) . . ?
C7 O3 P2 122.3(2) . . ?
C10B O4 P2 145.2(7) . . ?
C10 O4 P2 126.0(3) . . ?
C13 O5 P3 126.9(2) . . ?
C16 O6 P3 121.1(2) . . ?
C19 O7 P4B 111.0(5) . 18_545 ?
C19 O7 P4 124.7(3) . . ?
C3 C1 O1 106.9(4) . . ?
C3 C1 C2 121.7(6) . . ?
O1 C1 C2 114.1(5) . . ?
C3 C1 H1 104.1 . . ?
O1 C1 H1 104.1 . . ?
C2 C1 H1 104.1 . . ?
C1 C2 H2A 109.5 . . ?
C1 C2 H2B 109.5 . . ?
H2A C2 H2B 109.5 . . ?
C1 C2 H2C 109.5 . . ?
H2A C2 H2C 109.5 . . ?
H2B C2 H2C 109.5 . . ?
C1 C3 H3A 109.5 . . ?
C1 C3 H3B 109.5 . . ?
H3A C3 H3B 109.5 . . ?
C1 C3 H3C 109.5 . . ?
H3A C3 H3C 109.5 . . ?
H3B C3 H3C 109.5 . . ?
O2 C4 C6 107.1(3) . . ?
O2 C4 C5 107.6(3) . . ?
C6 C4 C5 113.0(3) . . ?
O2 C4 H4 109.7 . . ?
C6 C4 H4 109.7 . . ?
C5 C4 H4 109.7 . . ?
C4 C5 H5A 109.5 . . ?
C4 C5 H5B 109.5 . . ?
H5A C5 H5B 109.5 . . ?
C4 C5 H5C 109.5 . . ?
H5A C5 H5C 109.5 . . ?
H5B C5 H5C 109.5 . . ?
C4 C6 H6A 109.5 . . ?
C4 C6 H6B 109.5 . . ?
H6A C6 H6B 109.5 . . ?
C4 C6 H6C 109.5 . . ?
H6A C6 H6C 109.5 . . ?
H6B C6 H6C 109.5 . . ?
O3 C7 C9 108.2(3) . . ?
O3 C7 C8 106.3(3) . . ?
C9 C7 C8 113.2(4) . . ?
O3 C7 H7 109.7 . . ?
C9 C7 H7 109.7 . . ?
C8 C7 H7 109.7 . . ?
C7 C8 H8A 109.5 . . ?
C7 C8 H8B 109.5 . . ?
H8A C8 H8B 109.5 . . ?
C7 C8 H8C 109.5 . . ?
H8A C8 H8C 109.5 . . ?
H8B C8 H8C 109.5 . . ?
C7 C9 H9A 109.5 . . ?
C7 C9 H9B 109.5 . . ?
H9A C9 H9B 109.5 . . ?
C7 C9 H9C 109.5 . . ?
H9A C9 H9C 109.5 . . ?
H9B C9 H9C 109.5 . . ?
O4 C10 C11 109.4(5) . . ?
O4 C10 C12 104.7(5) . . ?
C11 C10 C12 113.6(5) . . ?
O4 C10 H10 109.6 . . ?
C11 C10 H10 109.6 . . ?
C12 C10 H10 109.6 . . ?
C10 C11 H11A 109.5 . . ?
C10 C11 H11B 109.5 . . ?
H11A C11 H11B 109.5 . . ?
C10 C11 H11C 109.5 . . ?
H11A C11 H11C 109.5 . . ?
H11B C11 H11C 109.5 . . ?
C10 C12 H12A 109.5 . . ?
C10 C12 H12B 109.5 . . ?
H12A C12 H12B 109.5 . . ?
C10 C12 H12C 109.5 . . ?
H12A C12 H12C 109.5 . . ?
H12B C12 H12C 109.5 . . ?
O4 C10B C11B 113.0(11) . . ?
O4 C10B C12B 106.8(11) . . ?
C11B C10B C12B 116.8(12) . . ?
O4 C10B H10B 106.5 . . ?
C11B C10B H10B 106.5 . . ?
C12B C10B H10B 106.5 . . ?
C10B C11B H11D 109.5 . . ?
C10B C11B H11E 109.5 . . ?
H11D C11B H11E 109.5 . . ?
C10B C11B H11F 109.5 . . ?
H11D C11B H11F 109.5 . . ?
H11E C11B H11F 109.5 . . ?
C10B C12B H12D 109.5 . . ?
C10B C12B H12E 109.5 . . ?
H12D C12B H12E 109.5 . . ?
C10B C12B H12F 109.5 . . ?
H12D C12B H12F 109.5 . . ?
H12E C12B H12F 109.5 . . ?
O5 C13 C14 109.5(3) . . ?
O5 C13 C15 105.0(3) . . ?
C14 C13 C15 113.4(3) . . ?
O5 C13 H13 109.6 . . ?
C14 C13 H13 109.6 . . ?
C15 C13 H13 109.6 . . ?
C13 C14 H14A 109.5 . . ?
C13 C14 H14B 109.5 . . ?
H14A C14 H14B 109.5 . . ?
C13 C14 H14C 109.5 . . ?
H14A C14 H14C 109.5 . . ?
H14B C14 H14C 109.5 . . ?
C13 C15 H15A 109.5 . . ?
C13 C15 H15B 109.5 . . ?
H15A C15 H15B 109.5 . . ?
C13 C15 H15C 109.5 . . ?
H15A C15 H15C 109.5 . . ?
H15B C15 H15C 109.5 . . ?
O6 C16 C18 106.6(3) . . ?
O6 C16 C17 108.5(4) . . ?
C18 C16 C17 113.7(4) . . ?
O6 C16 H16 109.3 . . ?
C18 C16 H16 109.3 . . ?
C17 C16 H16 109.3 . . ?
C16 C17 H17A 109.5 . . ?
C16 C17 H17B 109.5 . . ?
H17A C17 H17B 109.5 . . ?
C16 C17 H17C 109.5 . . ?
H17A C17 H17C 109.5 . . ?
H17B C17 H17C 109.5 . . ?
C16 C18 H18A 109.5 . . ?
C16 C18 H18B 109.5 . . ?
H18A C18 H18B 109.5 . . ?
C16 C18 H18C 109.5 . . ?
H18A C18 H18C 109.5 . . ?
H18B C18 H18C 109.5 . . ?
O7 C19 C21 109.5(4) . . ?
O7 C19 C20 106.9(4) . . ?
C21 C19 C20 113.2(4) . . ?
O7 C19 H19 109.1 . . ?
C21 C19 H19 109.1 . . ?
C20 C19 H19 109.1 . . ?
C19 C20 H20A 109.5 . . ?
C19 C20 H20B 109.5 . . ?
H20A C20 H20B 109.5 . . ?
C19 C20 H20C 109.5 . . ?
H20A C20 H20C 109.5 . . ?
H20B C20 H20C 109.5 . . ?
C19 C21 H21A 109.5 . . ?
C19 C21 H21B 109.5 . . ?
H21A C21 H21B 109.5 . . ?
C19 C21 H21C 109.5 . . ?
H21A C21 H21C 109.5 . . ?
H21B C21 H21C 109.5 . . ?
C22 O8 P4 120.9(3) . . ?
O8 C22 C23 106.4(5) . . ?
O8 C22 C24 106.0(5) . . ?
C23 C22 C24 113.4(6) . . ?
O8 C22 H22 110.3 . . ?
C23 C22 H22 110.3 . . ?
C24 C22 H22 110.3 . . ?
C22 C23 H23A 109.5 . . ?
C22 C23 H23B 109.5 . . ?
H23A C23 H23B 109.5 . . ?
C22 C23 H23C 109.5 . . ?
H23A C23 H23C 109.5 . . ?
H23B C23 H23C 109.5 . . ?
C22 C24 H24A 109.5 . . ?
C22 C24 H24B 109.5 . . ?
H24A C24 H24B 109.5 . . ?
C22 C24 H24C 109.5 . . ?
H24A C24 H24C 109.5 . . ?
H24B C24 H24C 109.5 . . ?
C22B O8B P4B 151(4) . . ?
O8B C22B C23B 133(5) . . ?
O8B C22B C24B 110(4) . . ?
C23B C22B C24B 116(4) . . ?
O8B C22B H22B 93.1 . . ?
C23B C22B H22B 93.1 . . ?
C24B C22B H22B 93.1 . . ?
C22B C23B H23D 109.5 . . ?
C22B C23B H23E 109.5 . . ?
H23D C23B H23E 109.5 . . ?
C22B C23B H23F 109.5 . . ?
H23D C23B H23F 109.5 . . ?
H23E C23B H23F 109.5 . . ?
C22B C24B H24D 109.5 . . ?
C22B C24B H24E 109.5 . . ?
H24D C24B H24E 109.5 . . ?
C22B C24B H24F 109.5 . . ?
H24D C24B H24F 109.5 . . ?
H24E C24B H24F 109.5 . . ?

loop_
_geom_bond_atom_site_label_1
_geom_bond_atom_site_label_2
_geom_bond_distance
_geom_bond_site_symmetry_2
_geom_bond_publ_flag
Cu1 Cu2 0.9231(11) . ?
Cu1 S3 2.1483(13) . ?
Cu1 S6 2.2666(11) 10_766 ?
Cu1 S1 2.2796(12) . ?
Cu1 Cu3 2.6116(13) . ?
Cu1 Cu6 2.6990(13) . ?
Cu1 Cu4 2.7398(13) 10_766 ?
Cu1 Cu7 3.0251(13) . ?
Cu2 Cu3 1.8213(13) . ?
Cu2 Cu4 2.1683(13) 10_766 ?
Cu2 Cu6 2.2599(14) . ?
Cu2 S1 2.3494(12) . ?
Cu2 S6 2.4223(12) 10_766 ?
Cu2 S3 2.5912(13) . ?
Cu2 Cu5 2.7162(13) 10_766 ?
Cu2 Cu7 2.7757(13) . ?
Cu2 Cu4 2.8189(15) . ?
Cu2 Cu6 2.8685(16) 10_766 ?
Cu2 Cu3 2.9557(13) 10_766 ?
Cu2 H1M 1.7678(11) . ?
Cu3 Cu4 1.9067(13) . ?
Cu3 Cu6 2.0029(15) 10_766 ?
Cu3 S1 2.4165(11) . ?
Cu3 S4 2.4290(12) 10_766 ?
Cu3 S5 2.4338(12) 10_766 ?
Cu3 Cu5 2.6221(13) . ?
Cu3 Cu7 2.6520(13) 10_766 ?
Cu3 Cu4 2.9266(13) 10_766 ?
Cu3 Cu6 2.9793(14) . ?
Cu3 H1M 1.7034(8) . ?
Cu4 Cu5 0.8663(11) . ?
Cu4 Cu6 2.2551(14) . ?
Cu4 S4 2.3282(12) 10_766 ?
Cu4 S2 2.4668(12) . ?
Cu4 S6 2.5110(13) . ?
Cu4 Cu7 2.7165(14) . ?
Cu4 Cu6 2.8979(17) 10_766 ?
Cu4 H1M 1.7886(12) . ?
Cu5 S2 2.1947(12) . ?
Cu5 S6 2.2030(12) . ?
Cu5 S4 2.2756(12) 10_766 ?
Cu5 Cu6 2.7415(13) . ?
Cu5 Cu7 3.0158(13) . ?
Cu6 Cu7 0.7765(10) . ?
Cu6 S5 2.3260(12) . ?
Cu6 S3 2.3828(13) . ?
Cu6 S2 2.5052(13) . ?
Cu6 H1M 1.8821(13) . ?
Cu7 S2 2.1996(12) . ?
Cu7 S3 2.2299(12) . ?
Cu7 S5 2.2615(12) . ?
Cu8 Cu9 0.9608(19) . ?
Cu8 S7 2.149(2) . ?
Cu8 S8 2.2104(18) 3_665 ?
Cu8 S8 2.230(2) 17 ?
Cu8 S7B 2.401(16) 18_545 ?
Cu8 S8B 2.422(12) 17 ?
Cu8 Cu9 2.591(3) 18_545 ?
Cu8 Cu9 2.591(2) 17 ?
Cu8 S8B 2.632(14) . ?
Cu8 Cu10 2.7051(19) . ?
Cu8 Cu11 2.965(3) . ?
Cu9 Cu9 1.8822(19) 18_545 ?
Cu9 Cu9 1.8828(19) 17 ?
Cu9 Cu10 2.297(3) . ?
Cu9 S8 2.3315(18) 17 ?
Cu9 S8 2.4413(16) 3_665 ?
Cu9 S7 2.564(2) . ?
Cu9 S8B 2.604(14) . ?
Cu9 S8B 2.677(13) 17 ?
Cu9 Cu11 2.704(4) . ?
Cu9 H2M 1.7239(13) . ?
Cu10 Cu11 0.548(5) . ?
Cu10 S7B 2.352(15) 16_655 ?
Cu10 S7B 2.353(15) 18_545 ?
Cu10 S7B 2.353(15) 17 ?
Cu10 S7 2.3797(16) 3_665 ?
Cu10 S7 2.3797(16) 2_655 ?
Cu10 S7 2.3798(16) . ?
Cu10 H2M 2.017(3) . ?
Cu11 S7B 2.132(13) 16_655 ?
Cu11 S7B 2.132(14) 18_545 ?
Cu11 S7B 2.132(13) 17 ?
Cu11 S7 2.2733(13) 3_665 ?
Cu11 S7 2.2733(13) 2_655 ?
Cu11 S7 2.2734(13) . ?
S1 P1 1.9992(12) . ?
S2 P1 2.0146(12) . ?
S3 P2 2.0155(12) . ?
S4 P2 1.9897(12) . ?
S5 P3 1.9932(12) . ?
S6 P3 2.0237(12) . ?
P4 O8 1.566(4) . ?
P4 O7 1.582(3) . ?
P4 S8 1.995(2) . ?
P4 S7 2.0164(17) . ?
P4B O7 1.520(11) 17 ?
P4B O8B 1.54(3) . ?
P4B S8B 1.98(2) . ?
P4B S7B 2.009(18) . ?
P1 O2 1.579(2) . ?
P1 O1 1.581(2) . ?
P2 O3 1.568(3) . ?
P2 O4 1.576(3) . ?
P3 O5 1.577(2) . ?
P3 O6 1.584(2) . ?
O1 C1 1.461(5) . ?
O2 C4 1.471(4) . ?
O3 C7 1.470(4) . ?
O4 C10B 1.278(11) . ?
O4 C10 1.489(6) . ?
O5 C13 1.467(4) . ?
O6 C16 1.472(4) . ?
O7 C19 1.457(5) . ?
C1 C3 1.443(8) . ?
C1 C2 1.474(7) . ?
C1 H1 1.0000 . ?
C2 H2A 0.9800 . ?
C2 H2B 0.9800 . ?
C2 H2C 0.9800 . ?
C3 H3A 0.9800 . ?
C3 H3B 0.9800 . ?
C3 H3C 0.9800 . ?
C4 C6 1.501(6) . ?
C4 C5 1.511(6) . ?
C4 H4 1.0000 . ?
C5 H5A 0.9800 . ?
C5 H5B 0.9800 . ?
C5 H5C 0.9800 . ?
C6 H6A 0.9800 . ?
C6 H6B 0.9800 . ?
C6 H6C 0.9800 . ?
C7 C9 1.500(5) . ?
C7 C8 1.501(7) . ?
C7 H7 1.0000 . ?
C8 H8A 0.9800 . ?
C8 H8B 0.9800 . ?
C8 H8C 0.9800 . ?
C9 H9A 0.9800 . ?
C9 H9B 0.9800 . ?
C9 H9C 0.9800 . ?
C10 C11 1.494(8) . ?
C10 C12 1.502(8) . ?
C10 H10 1.0000 . ?
C11 H11A 0.9800 . ?
C11 H11B 0.9800 . ?
C11 H11C 0.9800 . ?
C12 H12A 0.9800 . ?
C12 H12B 0.9800 . ?
C12 H12C 0.9800 . ?
C10B C11B 1.471(15) . ?
C10B C12B 1.484(15) . ?
C10B H10B 1.0000 . ?
C11B H11D 0.9800 . ?
C11B H11E 0.9800 . ?
C11B H11F 0.9800 . ?
C12B H12D 0.9800 . ?
C12B H12E 0.9800 . ?
C12B H12F 0.9800 . ?
C13 C14 1.500(6) . ?
C13 C15 1.508(6) . ?
C13 H13 1.0000 . ?
C14 H14A 0.9800 . ?
C14 H14B 0.9800 . ?
C14 H14C 0.9800 . ?
C15 H15A 0.9800 . ?
C15 H15B 0.9800 . ?
C15 H15C 0.9800 . ?
C16 C18 1.496(6) . ?
C16 C17 1.498(6) . ?
C16 H16 1.0000 . ?
C17 H17A 0.9800 . ?
C17 H17B 0.9800 . ?
C17 H17C 0.9800 . ?
C18 H18A 0.9800 . ?
C18 H18B 0.9800 . ?
C18 H18C 0.9800 . ?
C19 C21 1.491(7) . ?
C19 C20 1.503(7) . ?
C19 H19 1.0000 . ?
C20 H20A 0.9800 . ?
C20 H20B 0.9800 . ?
C20 H20C 0.9800 . ?
C21 H21A 0.9800 . ?
C21 H21B 0.9800 . ?
C21 H21C 0.9800 . ?
O8 C22 1.449(7) . ?
C22 C23 1.486(8) . ?
C22 C24 1.498(9) . ?
C22 H22 1.0000 . ?
C23 H23A 0.9800 . ?
C23 H23B 0.9800 . ?
C23 H23C 0.9800 . ?
C24 H24A 0.9800 . ?
C24 H24B 0.9800 . ?
C24 H24C 0.9800 . ?
O8B C22B 1.42(2) . ?
C22B C23B 1.49(2) . ?
C22B C24B 1.49(2) . ?
C22B H22B 1.0000 . ?
C23B H23D 0.9800 . ?
C23B H23E 0.9800 . ?
C23B H23F 0.9800 . ?
C24B H24D 0.9800 . ?
C24B H24E 0.9800 . ?
C24B H24F 0.9800 . ?
